data_1564778
loop_
_publ_author_name
'Turner, Gemma F.'
'McKellar, Scott C.'
'Allan, David R.'
'Cheetham, Anthony K.'
'Henke, Sebastian'
'Moggach, Stephen A.'

_publ_section_title
;
 Guest-mediated phase transitions in a flexible pillared-layered
 metal--organic framework under high-pressure
;
_journal_name_full 'Chemical Science'
_journal_paper_doi 10.1039/D1SC03108B
_journal_year 2021
_chemical_formula_moiety '(C22 H26 N2 O8 Zn2)n 11.9(C2 O H6)'
_chemical_formula_sum 'C45.8 H97.4 N2 O19.9 Zn2'
_chemical_formula_weight 1125.44
_space_group_IT_number 12
_space_group_name_Hall '-C 2y'
_space_group_name_H-M_alt 'C 1 2/m 1'
_symmetry_cell_setting monoclinic
_symmetry_space_group_name_Hall '-C 2y'
_symmetry_space_group_name_H-M 'C 1 2/m 1'
_atom_sites_solution_hydrogens difmap
_atom_sites_solution_primary other
_audit_creation_date 2021-05-26
_audit_creation_method CRYSTALS_ver_14.61_build_6999
_audit_update_record
;
2021-06-03 deposited with the CCDC.	2021-09-29 downloaded from the CCDC.
;
_cell_angle_alpha 90
_cell_angle_beta 92.158(4)
_cell_angle_gamma 90
_cell_formula_units_Z 2
_cell_length_a 14.4123(12)
_cell_length_b 16.3757(13)
_cell_length_c 9.7030(4)
_cell_measurement_reflns_used 2067
_cell_measurement_temperature 293
_cell_measurement_theta_max 23
_cell_measurement_theta_min 3
_cell_volume 2288.4(3)
_computing_cell_refinement 'Apex2 (Bruker AXS, 2006)'
_computing_data_collection 'Apex2 (Bruker AXS, 2006)'
_computing_data_reduction 'SAINT (Siemens ,1995)'
_computing_molecular_graphics 'CAMERON (Watkin et al., 1996)'
_computing_publication_material 'CRYSTALS (Betteridge et al., 2003)'
_computing_structure_refinement 'CRYSTALS (Betteridge et al., 2003)'
_computing_structure_solution 'Superflip (Palatinus & Chapuis, 2007)'
_diffrn_ambient_pressure 1190000
_diffrn_ambient_temperature 293
_diffrn_measured_fraction_theta_full 0.673
_diffrn_measured_fraction_theta_max 0.636
_diffrn_measurement_device Area
_diffrn_measurement_device_type 'Bruker Kappa Apex2'
_diffrn_measurement_method \w
_diffrn_radiation_monochromator graphite
_diffrn_radiation_type 'Mo K\a'
_diffrn_radiation_wavelength 0.71073
_diffrn_reflns_av_R_equivalents 0.088
_diffrn_reflns_av_unetI/netI 0.087
_diffrn_reflns_limit_h_max 13
_diffrn_reflns_limit_h_min -14
_diffrn_reflns_limit_k_max 14
_diffrn_reflns_limit_k_min -14
_diffrn_reflns_limit_l_max 10
_diffrn_reflns_limit_l_min -10
_diffrn_reflns_number 8127
_diffrn_reflns_theta_full 17.446
_diffrn_reflns_theta_max 23.262
_diffrn_reflns_theta_min 2.781
_diffrn_standards_number 0
_exptl_absorpt_coefficient_mu 1.14
_exptl_absorpt_correction_T_max 0.95
_exptl_absorpt_correction_T_min 0.70
_exptl_absorpt_correction_type multi-scan
_exptl_absorpt_process_details 'SADABS (Siemens, 1996)'
_exptl_crystal_colour colourless
_exptl_crystal_density_diffrn 1.633
_exptl_crystal_density_meas ?
_exptl_crystal_density_method 'not measured'
_exptl_crystal_description plate
_exptl_crystal_F_000 1210.8
_exptl_crystal_size_max 0.150
_exptl_crystal_size_mid 0.150
_exptl_crystal_size_min 0.050
_platon_squeeze_details
;
see text for details
;
_refine_diff_density_max 1.34
_refine_diff_density_min -1.38
_refine_ls_extinction_method None
_refine_ls_goodness_of_fit_ref 1.5129
_refine_ls_hydrogen_treatment constr
_refine_ls_matrix_type full
_refine_ls_number_parameters 44
_refine_ls_number_reflns 1038
_refine_ls_number_restraints 121
_refine_ls_R_factor_all 0.1699
_refine_ls_R_factor_gt 0.1332
_refine_ls_shift/su_max 0.0038954
_refine_ls_shift/su_mean 0.0005072
_refine_ls_structure_factor_coef Fsqd
_refine_ls_weighting_details
;
 Method= Modified Sheldrick 
 w=1/[\s^2^(F^2^) + ( 0.00P)^2^ +85.30P] 
 ,where P=(max(Fo^2^,0) + 2Fc^2^)/3 
;
_refine_ls_weighting_scheme calc
_refine_ls_wR_factor_all 0.3100
_refine_ls_wR_factor_gt 0.2881
_refine_ls_wR_factor_ref 0.2762
_reflns_limit_h_max 13
_reflns_limit_h_min -14
_reflns_limit_k_max 14
_reflns_limit_k_min 0
_reflns_limit_l_max 10
_reflns_limit_l_min 0
_reflns_number_gt 824
_reflns_number_total 1089
_reflns_threshold_expression I>2.0\s(I)
_oxford_diffrn_Wilson_B_factor 1.06
_oxford_diffrn_Wilson_scale 386.49
_oxford_refine_ls_r_factor_ref 0.1541
_oxford_refine_ls_scale 0.10530(10)
_oxford_reflns_number_all 1089
_cod_data_source_file d1sc03108b2.cif
_cod_data_source_block 1_EtOH_119GPa
_cod_depositor_comments
;
The following automatic conversions were performed:

data item '_exptl_crystal_density_meas' value 'not measured' was
changed to '?' -- the value is perceived as not measured.

Automatic conversion script
Id: cif_fix_values 7556 2019-12-06 15:28:31Z antanas 
;
_cod_original_sg_symbol_H-M 'C 2/m '
_cod_original_formula_sum 'C45.8 H97.4 O19.9 N2 Zn2'
_cod_database_code 1564778
_platon_squeeze_void_probe_radius 1.20
_oxford_refine_reflns_threshold_expression_ref I>-10.0\s(I)

loop_
_symmetry_equiv_pos_as_xyz
x,y,z
-x,-y,-z
x+1/2,y+1/2,z
-x+1/2,-y+1/2,-z
x,-y,z
-x,y,-z
x+1/2,-y+1/2,z
-x+1/2,y+1/2,-z

loop_
_atom_site_label
_atom_site_type_symbol
_atom_site_fract_x
_atom_site_fract_y
_atom_site_fract_z
_atom_site_U_iso_or_equiv
_atom_site_occupancy
_atom_site_adp_type
_atom_site_refinement_flags_posn
_atom_site_refinement_flags_adp
_atom_site_refinement_flags_occupancy
_atom_site_disorder_assembly
_atom_site_disorder_group
_atom_site_attached_hydrogens
Zn1 Zn 0.4966 0.0000 0.3466 0.0236 1.0000 Uani . . . . . .
O2 O 0.6008(5) 0.0842(6) 0.6255(10) 0.0484(18) 1.0000 Uiso D U . . . .
O1 O 0.5990(6) 0.0867(6) 0.3914(9) 0.0480(18) 1.0000 Uiso D U . . . .
N1 N 0.5023(6) 0.0000 0.1303(14) 0.026(3) 1.0000 Uiso DS U . . . .
C4 C 0.7219(6) 0.2168(7) 0.6246(14) 0.0489(18) 1.0000 Uiso D U . . . .
C2 C 0.6893(5) 0.1834(6) 0.5006(13) 0.0485(18) 1.0000 Uiso D U . . . .
C1 C 0.6239(5) 0.1117(6) 0.5107(10) 0.0487(18) 1.0000 Uiso D U . . . .
C3 C 0.7178(7) 0.2169(7) 0.3806(14) 0.0492(18) 1.0000 Uiso D U . . . .
C5 C 0.4070(11) 0.0000 0.068(2) 0.027(3) 0.5000 Uiso DS U . . . .
C7 C 0.5479(7) 0.0745(7) 0.0841(17) 0.027(3) 0.5000 Uiso D U . . . .
C8 C 0.5991(10) -0.0000 0.089(2) 0.027(3) 0.5000 Uiso DS U . . . .
C6 C 0.4504(7) 0.0703(8) 0.0726(17) 0.027(3) 0.5000 Uiso D U . . . .
H41 H 0.7011 0.1966 0.7099 0.0598 1.0000 Uiso R . . . . .
H31 H 0.6923 0.1959 0.2962 0.0607 1.0000 Uiso R . . . . .
H81 H 0.6308 -0.0479 0.1229 0.0588 0.5000 Uiso R . . . . .
H82 H 0.6308 0.0479 0.1229 0.0588 0.5000 Uiso R . . . . .
H71 H 0.6097 0.0800 0.1236 0.0550 0.5000 Uiso R . . . . .
H72 H 0.5111 0.1203 0.1109 0.0550 0.5000 Uiso R . . . . .
H51 H 0.3757 0.0479 0.0999 0.0513 0.5000 Uiso R . . . . .
H52 H 0.3757 -0.0479 0.0999 0.0513 0.5000 Uiso R . . . . .
H61 H 0.4904 0.1193 0.1154 0.0443 0.5000 Uiso R . . . . .
H62 H 0.3910 0.0722 0.1028 0.0443 0.5000 Uiso R . . . . .

loop_
_atom_site_aniso_label
_atom_site_aniso_U_11
_atom_site_aniso_U_22
_atom_site_aniso_U_33
_atom_site_aniso_U_23
_atom_site_aniso_U_13
_atom_site_aniso_U_12
Zn1 0.0216 0.0353 0.0139 0.0000 0.0006 0.0000

loop_
_atom_type_symbol
_atom_type_scat_dispersion_real
_atom_type_scat_dispersion_imag
_atom_type_scat_Cromer_Mann_a1
_atom_type_scat_Cromer_Mann_b1
_atom_type_scat_Cromer_Mann_a2
_atom_type_scat_Cromer_Mann_b2
_atom_type_scat_Cromer_Mann_a3
_atom_type_scat_Cromer_Mann_b3
_atom_type_scat_Cromer_Mann_a4
_atom_type_scat_Cromer_Mann_b4
_atom_type_scat_Cromer_Mann_c
_atom_type_scat_source
C 0.0033 0.0016 2.3100 20.8439 1.0200 10.2075 1.5886 0.5687 0.8650 51.6512 0.2156 'International Tables Vol C 4.2.6.8 and 6.1.1.4'
H 0.0000 0.0000 0.4930 10.5109 0.3229 26.1257 0.1402 3.1424 0.0408 57.7998 0.0030 'International Tables Vol C 4.2.6.8 and 6.1.1.4'
N 0.0061 0.0033 12.2126 0.0057 3.1322 9.8933 2.0125 28.9975 1.1663 0.5826 -11.5290 'International Tables Vol C 4.2.6.8 and 6.1.1.4'
O 0.0106 0.0060 3.0485 13.2771 2.2868 5.7011 1.5463 0.3239 0.8670 32.9089 0.2508 'International Tables Vol C 4.2.6.8 and 6.1.1.4'
Zn 0.2839 1.4301 14.0743 3.2655 7.0318 0.2333 5.1652 10.3163 2.4100 58.7097 1.3041 'International Tables Vol C 4.2.6.8 and 6.1.1.4'

loop_
_geom_angle_atom_site_label_1
_geom_angle_site_symmetry_1
_geom_angle_atom_site_label_2
_geom_angle_site_symmetry_2
_geom_angle_atom_site_label_3
_geom_angle_site_symmetry_3
_geom_angle
_geom_angle_publ_flag
Zn1 2_656 Zn1 . O1 5_555 78.1(3) yes
Zn1 2_656 Zn1 . O2 6_656 82.0(3) yes
O1 5_555 Zn1 . O2 6_656 160.1(4) yes
Zn1 2_656 Zn1 . O2 2_656 82.0(3) yes
O1 5_555 Zn1 . O2 2_656 89.86(8) yes
O2 6_656 Zn1 . O2 2_656 87.50(14) yes
Zn1 2_656 Zn1 . O1 . 78.1(3) yes
O1 5_555 Zn1 . O1 . 85.96(16) yes
O2 6_656 Zn1 . O1 . 89.86(8) yes
O2 2_656 Zn1 . O1 . 160.1(4) yes
Zn1 2_656 Zn1 . N1 . 175.9(2) yes
O1 5_555 Zn1 . N1 . 98.9(3) yes
O2 6_656 Zn1 . N1 . 100.9(3) yes
O2 2_656 Zn1 . N1 . 100.9(3) yes
O1 . Zn1 . N1 . 98.9(3) yes
Zn1 2_656 O2 . C1 . 125.4(9) yes
Zn1 . O1 . C1 . 125.9(9) yes
C6 5_555 N1 . C7 5_555 57.3(5) yes
C6 5_555 N1 . Zn1 . 110.0(9) yes
C7 5_555 N1 . Zn1 . 109.9(9) yes
C6 5_555 N1 . C5 . 52.7(6) yes
C7 5_555 N1 . C5 . 107.3(9) yes
Zn1 . N1 . C5 . 109.6(11) yes
C6 5_555 N1 . C7 . 139.7(12) yes
C7 5_555 N1 . C7 . 112.8(13) yes
Zn1 . N1 . C7 . 109.9(9) yes
C5 . N1 . C7 . 107.3(9) yes
C6 5_555 N1 . C8 . 111.7(9) yes
C7 5_555 N1 . C8 . 58.2(6) yes
Zn1 . N1 . C8 . 110.3(11) yes
C5 . N1 . C8 . 140.1(12) yes
C7 . N1 . C8 . 58.2(6) yes
C6 5_555 N1 . C6 . 102.9(12) yes
C7 5_555 N1 . C6 . 139.7(12) yes
Zn1 . N1 . C6 . 110.0(9) yes
C5 . N1 . C6 . 52.7(6) yes
C7 . N1 . C6 . 57.3(5) yes
C8 . N1 . C6 . 111.7(9) yes
C3 4_656 C4 . C2 . 117.9(14) yes
C3 4_656 C4 . H41 . 121.4 no
C2 . C4 . H41 . 120.6 no
C4 . C2 . C1 . 116.3(12) yes
C4 . C2 . C3 . 118.5(11) yes
C1 . C2 . C3 . 125.2(12) yes
C2 . C1 . O1 . 110.4(10) yes
C2 . C1 . O2 . 121.4(11) yes
O1 . C1 . O2 . 128.2(12) yes
C4 4_656 C3 . C2 . 123.6(14) yes
C4 4_656 C3 . H31 . 118.3 no
C2 . C3 . H31 . 118.0 no
C8 2_655 C5 . N1 . 115.2(18) yes
C8 2_655 C5 . H51 5_555 107.9 no
N1 . C5 . H51 5_555 108.1 no
C8 2_655 C5 . H52 5_555 107.9 no
N1 . C5 . H52 5_555 108.1 no
H51 5_555 C5 . H52 5_555 109.5 no
C8 2_655 C5 . H62 5_555 105.2 no
N1 . C5 . H62 5_555 94.0 no
H51 5_555 C5 . H62 5_555 18.4 no
H52 5_555 C5 . H62 5_555 126.3 no
C8 2_655 C5 . C6 5_555 92.3(15) yes
N1 . C5 . C6 5_555 63.4(6) yes
H51 5_555 C5 . C6 5_555 60.1 no
H52 5_555 C5 . C6 5_555 159.6 no
H62 5_555 C5 . C6 5_555 41.8 no
C8 2_655 C5 . C6 . 92.3(15) yes
N1 . C5 . C6 . 63.4(6) yes
H51 5_555 C5 . C6 . 159.6 no
H52 5_555 C5 . C6 . 60.1 no
H62 5_555 C5 . C6 . 156.1 no
C8 2_655 C5 . H51 . 107.9 no
N1 . C5 . H51 . 108.1 no
H51 5_555 C5 . H51 . 109.5 no
H62 5_555 C5 . H51 . 126.3 no
C8 2_655 C5 . H52 . 107.9 no
N1 . C5 . H52 . 108.1 no
H52 5_555 C5 . H52 . 109.5 no
H62 5_555 C5 . H52 . 18.4 no
C8 2_655 C5 . H62 . 105.2 no
N1 . C5 . H62 . 94.0 no
H51 5_555 C5 . H62 . 126.3 no
H52 5_555 C5 . H62 . 18.4 no
H62 5_555 C5 . H62 . 141.5 no
C6 5_555 C5 . C6 . 123.0(14) yes
C6 5_555 C5 . H51 . 159.6 no
C6 . C5 . H51 . 60.1 no
C6 5_555 C5 . H52 . 60.1 no
C6 . C5 . H52 . 159.6 no
H51 . C5 . H52 . 109.5 no
C6 5_555 C5 . H62 . 156.1 no
C6 . C5 . H62 . 41.8 no
H51 . C5 . H62 . 18.4 no
H52 . C5 . H62 . 126.3 no
C6 6_655 C7 . N1 . 106.9(14) yes
C6 6_655 C7 . H81 5_555 102.9 no
N1 . C7 . H81 5_555 92.9 no
C6 6_655 C7 . C8 . 87.9(14) yes
N1 . C7 . C8 . 61.0(5) yes
H81 5_555 C7 . C8 . 40.8 no
C6 6_655 C7 . C6 . 88.4(16) yes
N1 . C7 . C6 . 61.6(5) yes
H81 5_555 C7 . C6 . 154.3 no
C8 . C7 . C6 . 118.3(11) yes
C6 6_655 C7 . H82 . 102.9 no
N1 . C7 . H82 . 92.9 no
C8 . C7 . H82 . 40.8 no
C6 . C7 . H82 . 154.3 no
C6 6_655 C7 . H71 . 110.7 no
N1 . C7 . H71 . 112.1 no
H81 5_555 C7 . H71 . 25.5 no
C8 . C7 . H71 . 66.2 no
C6 . C7 . H71 . 160.8 no
C6 6_655 C7 . H72 . 109.6 no
N1 . C7 . H72 . 107.9 no
H81 5_555 C7 . H72 . 133.5 no
C8 . C7 . H72 . 161.9 no
C6 . C7 . H72 . 59.9 no
C6 6_655 C7 . H61 . 109.3 no
N1 . C7 . H61 . 96.5 no
H81 5_555 C7 . H61 . 142.1 no
C8 . C7 . H61 . 155.5 no
C6 . C7 . H61 . 47.8 no
H82 . C7 . H71 . 25.5 no
H82 . C7 . H72 . 133.5 no
H71 . C7 . H72 . 109.5 no
H82 . C7 . H61 . 142.1 no
H71 . C7 . H61 . 119.9 no
H72 . C7 . H61 . 12.6 no
C5 2_655 C8 . N1 . 104.8(18) yes
C5 2_655 C8 . C7 . 87.6(14) yes
N1 . C8 . C7 . 60.8(5) yes
C5 2_655 C8 . C7 5_555 87.6(14) yes
N1 . C8 . C7 5_555 60.8(5) yes
C7 . C8 . C7 5_555 117.7(12) yes
C5 2_655 C8 . H82 5_555 110.8 no
N1 . C8 . H82 5_555 110.4 no
C7 . C8 . H82 5_555 161.4 no
C7 5_555 C8 . H82 5_555 63.3 no
C5 2_655 C8 . H81 5_555 110.8 no
N1 . C8 . H81 5_555 110.4 no
C7 . C8 . H81 5_555 63.3 no
C7 5_555 C8 . H81 5_555 161.4 no
H82 5_555 C8 . H81 5_555 109.5 no
C5 2_655 C8 . H81 . 110.8 no
N1 . C8 . H81 . 110.4 no
C7 . C8 . H81 . 161.4 no
C7 5_555 C8 . H81 . 63.3 no
C5 2_655 C8 . H82 . 110.8 no
N1 . C8 . H82 . 110.4 no
C7 . C8 . H82 . 63.3 no
C7 5_555 C8 . H82 . 161.4 no
H82 5_555 C8 . H82 . 109.5 no
H81 5_555 C8 . H81 . 109.5 no
H81 . C8 . H82 . 109.5 no
C7 6_655 C6 . N1 . 112.9(14) yes
C7 6_655 C6 . H52 5_555 106.7 no
N1 . C6 . H52 5_555 97.2 no
C7 6_655 C6 . C7 . 91.4(16) yes
N1 . C6 . C7 . 61.1(5) yes
H52 5_555 C6 . C7 . 156.4 no
C7 6_655 C6 . C5 . 92.0(15) yes
N1 . C6 . C5 . 63.9(6) yes
H52 5_555 C6 . C5 . 45.0 no
C7 . C6 . C5 . 121.3(11) yes
C7 6_655 C6 . H72 . 103.4 no
N1 . C6 . H72 . 93.4 no
H52 5_555 C6 . H72 . 140.9 no
C7 . C6 . H72 . 41.9 no
C5 . C6 . H72 . 156.4 no
C7 6_655 C6 . H51 . 106.7 no
N1 . C6 . H51 . 97.2 no
C7 . C6 . H51 . 156.4 no
C5 . C6 . H51 . 45.0 no
C7 6_655 C6 . H61 . 109.1 no
N1 . C6 . H61 . 100.4 no
H52 5_555 C6 . H61 . 129.4 no
C7 . C6 . H61 . 53.6 no
C5 . C6 . H61 . 157.8 no
C7 6_655 C6 . H62 . 111.6 no
N1 . C6 . H62 . 111.8 no
H52 5_555 C6 . H62 . 20.7 no
C7 . C6 . H62 . 156.3 no
C5 . C6 . H62 . 65.7 no
H72 . C6 . H51 . 140.9 no
H72 . C6 . H61 . 12.1 no
H51 . C6 . H61 . 129.4 no
H72 . C6 . H62 . 122.4 no
H51 . C6 . H62 . 20.7 no
H61 . C6 . H62 . 110.4 no
H71 5_555 H81 . C8 . 118.7 no
H71 5_555 H81 . C7 5_555 42.8 no
C8 . H81 . C7 5_555 75.9 no
C8 . H82 . C7 . 75.9 no
C8 . H82 . H71 . 118.7 no
C7 . H82 . H71 . 42.8 no
H81 5_555 H71 . C7 . 111.8 no
H82 . H71 . C7 . 111.8 no
C7 . H72 . C6 . 78.2 no
C6 . H51 . C5 . 74.8 no
C6 . H51 . H62 . 45.3 no
C5 . H51 . H62 . 120.0 no
C6 5_555 H52 . C5 . 74.8 no
C6 5_555 H52 . H62 5_555 45.3 no
C5 . H52 . H62 5_555 120.0 no
C6 . H61 . C7 . 78.6 no
C5 . H62 . C6 . 72.5 no
C5 . H62 . H52 5_555 41.6 no
C6 . H62 . H52 5_555 114.0 no
C5 . H62 . H51 . 41.6 no
C6 . H62 . H51 . 114.0 no

loop_
_geom_bond_atom_site_label_1
_geom_bond_site_symmetry_1
_geom_bond_atom_site_label_2
_geom_bond_site_symmetry_2
_geom_bond_distance
_geom_bond_publ_flag
Zn1 . Zn1 2_656 2.97517(12) yes
Zn1 . O1 5_555 2.082(12) yes
Zn1 . O2 6_656 1.994(12) yes
Zn1 . O2 2_656 1.994(12) yes
Zn1 . O1 . 2.082(12) yes
Zn1 . N1 . 2.103(14) yes
O2 . C1 . 1.257(8) yes
O1 . C1 . 1.266(8) yes
N1 . C6 5_555 1.472(9) yes
N1 . C7 5_555 1.465(9) yes
N1 . C5 . 1.477(9) yes
N1 . C7 . 1.465(9) yes
N1 . C8 . 1.468(9) yes
N1 . C6 . 1.472(9) yes
C4 . C3 4_656 1.392(6) yes
C4 . C2 . 1.388(9) yes
C4 . H41 . 0.950 no
C2 . C1 . 1.510(9) yes
C2 . C3 . 1.366(8) yes
C3 . H31 . 0.950 no
C5 . C8 2_655 1.5230(7) yes
C5 . H51 5_555 0.960 no
C5 . H52 5_555 0.960 no
C5 . H62 5_555 1.252 no
C5 . C6 5_555 1.309(14) yes
C5 . C6 . 1.309(14) yes
C5 . H51 . 0.960 no
C5 . H52 . 0.960 no
C5 . H62 . 1.252 no
C7 . C6 6_655 1.5230(7) yes
C7 . H81 5_555 1.313 no
C7 . C8 . 1.426(14) yes
C7 . C6 . 1.408(13) yes
C7 . H82 . 1.313 no
C7 . H71 . 0.960 no
C7 . H72 . 0.960 no
C7 . H61 . 1.156 no
C8 . H82 5_555 0.960 no
C8 . H81 5_555 0.960 no
C8 . H81 . 0.960 no
C8 . H82 . 0.960 no
C6 . H52 5_555 1.177 no
C6 . H72 . 1.244 no
C6 . H51 . 1.177 no
C6 . H61 . 1.064 no
C6 . H62 . 0.915 no
H81 . H71 5_555 0.608 no
H82 . H71 . 0.608 no
H51 . H62 . 0.455 no
H52 . H62 5_555 0.455 no

loop_
_platon_squeeze_void_nr
_platon_squeeze_void_average_x
_platon_squeeze_void_average_y
_platon_squeeze_void_average_z
_platon_squeeze_void_volume
_platon_squeeze_void_count_electrons
_platon_squeeze_void_content
1 -0.013 -0.007 -0.011 1431 620 '11.9(C2 O H6) '
